data_7063511
loop_
_publ_author_name
'L\'opez-Robledo, Luis E'
'Ortiz-Fuentes, Evelin E'
'Rufino-Felipe, Ernesto'
'Serrano-Garc\'ia, Juan Sebasti\'an'
'Arenaza-Corona, Antonino'
'Hernandez Ortega, Simon'
'Valdes, Hugo'
'Lucero, Gonz\'alez-Sebasti\'an'
'Reyes-Marquez, Viviana'
'Morales-Morales, David'

_publ_section_title
;
 Naphthyl and Biphenyl para-substituted POCOP-Ni(II) Pincer Complexes as
 Efficient Catalysts in C-S Cross-Coupling Reactions
;
_journal_name_full 'New Journal of Chemistry'
_journal_paper_doi 10.1039/D4NJ03776F
_journal_year 2024
_chemical_formula_sum 'C41 H29 Cl Ni O4 P2'
_chemical_formula_weight 741.74
_space_group_crystal_system monoclinic
_space_group_IT_number 14
_space_group_name_Hall '-P 2yn'
_space_group_name_H-M_alt 'P 1 21/n 1'
_atom_sites_solution_hydrogens geom
_atom_sites_solution_primary direct
_atom_sites_solution_secondary difmap
_audit_creation_method SHELXL-2016/6
_audit_update_record
;
2021-02-14 deposited with the CCDC.	2024-10-31 downloaded from the CCDC.
;
_cell_angle_alpha 90
_cell_angle_beta 94.484(2)
_cell_angle_gamma 90
_cell_formula_units_Z 4
_cell_length_a 9.1360(4)
_cell_length_b 29.4452(16)
_cell_length_c 12.7283(7)
_cell_measurement_reflns_used 9297
_cell_measurement_temperature 298(2)
_cell_measurement_theta_max 25.36
_cell_measurement_theta_min 2.34
_cell_volume 3413.6(3)
_computing_cell_refinement 'APEX3 v2018.2 (Bruker, 2018)'
_computing_data_collection 'APEX3 v2018.2 (Bruker, 2018)'
_computing_data_reduction 'SAINT V8.37A  (Bruker, 2018)'
_computing_molecular_graphics 'Ortep-3 Ver 2.02 L.J. Farrugia (1997) J. Appl. Cryst. 30, 565'
_computing_publication_material 'SHELXL-2018/3 (Sheldrick, 2015)'
_computing_structure_refinement 'SHELXL-2016/6 (Sheldrick, 2016)'
_computing_structure_solution 'SHELXS-2018 (Bruker, 2015)'
_diffrn_ambient_temperature 298(2)
_diffrn_detector_area_resol_mean 52.0833
_diffrn_measured_fraction_theta_full 0.999
_diffrn_measured_fraction_theta_max 0.999
_diffrn_measurement_device_type 'Bruker D8 Venture \k-geometry diffractometer 208039-01'
_diffrn_measurement_method \w-scans
_diffrn_radiation_type MoK\a
_diffrn_radiation_wavelength 0.71073
_diffrn_reflns_av_R_equivalents 0.0304
_diffrn_reflns_av_unetI/netI 0.0247
_diffrn_reflns_Laue_measured_fraction_full 0.999
_diffrn_reflns_Laue_measured_fraction_max 0.999
_diffrn_reflns_limit_h_max 11
_diffrn_reflns_limit_h_min -11
_diffrn_reflns_limit_k_max 35
_diffrn_reflns_limit_k_min -31
_diffrn_reflns_limit_l_max 15
_diffrn_reflns_limit_l_min -15
_diffrn_reflns_number 35264
_diffrn_reflns_point_group_measured_fraction_full 0.999
_diffrn_reflns_point_group_measured_fraction_max 0.999
_diffrn_reflns_theta_full 25.242
_diffrn_reflns_theta_max 25.369
_diffrn_reflns_theta_min 2.624
_diffrn_source 'micro-focus X-ray source'
_exptl_absorpt_coefficient_mu 0.784
_exptl_absorpt_correction_T_max 0.7452
_exptl_absorpt_correction_T_min 0.6918
_exptl_absorpt_correction_type multi-scan
_exptl_absorpt_process_details
; 
 SADABS 2016/2: Krause, L., Herbst-Irmer, R., Sheldrick G.M. & Stalke D., 
 J. Appl. Cryst. 48 (2015) 3-10 
;
_exptl_crystal_colour yellow
_exptl_crystal_density_diffrn 1.443
_exptl_crystal_description Prism
_exptl_crystal_F_000 1528
_exptl_crystal_size_max 0.398
_exptl_crystal_size_mid 0.202
_exptl_crystal_size_min 0.161
_refine_diff_density_max 0.383
_refine_diff_density_min -0.224
_refine_diff_density_rms 0.059
_refine_ls_extinction_method none
_refine_ls_goodness_of_fit_ref 1.116
_refine_ls_hydrogen_treatment constr
_refine_ls_matrix_type full
_refine_ls_number_parameters 442
_refine_ls_number_reflns 6251
_refine_ls_number_restraints 0
_refine_ls_restrained_S_all 1.116
_refine_ls_R_factor_all 0.0561
_refine_ls_R_factor_gt 0.0436
_refine_ls_shift/su_max 0.001
_refine_ls_shift/su_mean 0.000
_refine_ls_structure_factor_coef Fsqd
_refine_ls_weighting_details 'w=1/[\s^2^(Fo^2^)+(0.0294P)^2^+3.2891P] where P=(Fo^2^+2Fc^2^)/3'
_refine_ls_weighting_scheme calc
_refine_ls_wR_factor_gt 0.0883
_refine_ls_wR_factor_ref 0.0948
_reflns_Friedel_coverage 0.000
_reflns_number_gt 5107
_reflns_number_total 6251
_reflns_threshold_expression 'I > 2\s(I)'
_cod_data_source_file d4nj03776f2.cif
_cod_data_source_block compound3b
_cod_original_sg_symbol_H-M 'P 21/n'
_cod_database_code 7063511
_shelx_shelxl_version_number 2016/6
_shelx_space_group_comment
; 
The symmetry employed for this shelxl refinement is uniquely defined 
by the following loop, which should always be used as a source of 
symmetry information in preference to the above space-group names. 
They are only intended as comments. 
;
_shelx_estimated_absorpt_t_min 0.746
_shelx_estimated_absorpt_t_max 0.884
_exptl_absorpt_special_details
; 
 The following wavelength and cell were deduced by SADABS from the 
 direction cosines etc. They are given here for emergency use only: 
 CELL 0.71071    9.134   29.436   12.722   89.948   94.482   90.021 
;

loop_
_space_group_symop_operation_xyz
'x, y, z'
'-x+1/2, y+1/2, -z+1/2'
'-x, -y, -z'
'x-1/2, -y-1/2, z-1/2'

loop_
_atom_site_label
_atom_site_type_symbol
_atom_site_fract_x
_atom_site_fract_y
_atom_site_fract_z
_atom_site_U_iso_or_equiv
_atom_site_adp_type
_atom_site_occupancy
_atom_site_site_symmetry_order
_atom_site_calc_flag
_atom_site_refinement_flags_posn
_atom_site_refinement_flags_adp
_atom_site_refinement_flags_occupancy
_atom_site_disorder_assembly
_atom_site_disorder_group
Ni1 Ni 0.50141(4) 0.65872(2) 0.56752(3) 0.03206(10) Uani 1 1 d . . . . .
Cl1 Cl 0.59279(8) 0.70297(2) 0.45158(6) 0.04935(19) Uani 1 1 d . . . . .
P1 P 0.56260(8) 0.59646(2) 0.49380(5) 0.03559(17) Uani 1 1 d . . . . .
P2 P 0.40532(7) 0.70834(2) 0.66754(5) 0.03378(17) Uani 1 1 d . . . . .
O1 O 0.4984(2) 0.55493(6) 0.56387(15) 0.0444(5) Uani 1 1 d . . . . .
O2 O 0.3582(2) 0.67965(6) 0.77154(14) 0.0425(5) Uani 1 1 d . . . . .
O3 O 0.2983(2) 0.52760(7) 0.89322(14) 0.0470(5) Uani 1 1 d . . . . .
O4 O 0.0973(3) 0.50603(9) 0.7945(2) 0.0781(8) Uani 1 1 d . . . . .
C1 C 0.4394(3) 0.57159(9) 0.6538(2) 0.0357(6) Uani 1 1 d . . . . .
C2 C 0.4312(3) 0.61829(9) 0.6662(2) 0.0333(6) Uani 1 1 d . . . . .
C3 C 0.3705(3) 0.63321(9) 0.7572(2) 0.0344(6) Uani 1 1 d . . . . .
C4 C 0.3217(3) 0.60404(9) 0.8325(2) 0.0392(6) Uani 1 1 d . . . . .
H4 H 0.281610 0.614957 0.892463 0.047 Uiso 1 1 calc R U . . .
C5 C 0.3353(3) 0.55816(9) 0.8145(2) 0.0397(7) Uani 1 1 d . . . . .
C6 C 0.3935(3) 0.54084(9) 0.7264(2) 0.0391(6) Uani 1 1 d . . . . .
H6 H 0.401533 0.509696 0.716057 0.047 Uiso 1 1 calc R U . . .
C7 C 0.4857(3) 0.58342(9) 0.3626(2) 0.0401(7) Uani 1 1 d . . . . .
C8 C 0.3770(3) 0.55076(11) 0.3454(3) 0.0523(8) Uani 1 1 d . . . . .
H8 H 0.345697 0.534234 0.401692 0.063 Uiso 1 1 calc R U . . .
C9 C 0.3153(4) 0.54277(14) 0.2443(3) 0.0708(11) Uani 1 1 d . . . . .
H9 H 0.242087 0.520978 0.232772 0.085 Uiso 1 1 calc R U . . .
C10 C 0.3613(5) 0.56669(15) 0.1621(3) 0.0793(13) Uani 1 1 d . . . . .
H10 H 0.319497 0.560987 0.094424 0.095 Uiso 1 1 calc R U . . .
C11 C 0.4685(5) 0.59919(14) 0.1772(3) 0.0788(12) Uani 1 1 d . . . . .
H11 H 0.499371 0.615238 0.119992 0.095 Uiso 1 1 calc R U . . .
C12 C 0.5307(4) 0.60800(12) 0.2780(2) 0.0599(9) Uani 1 1 d . . . . .
H12 H 0.602382 0.630314 0.288755 0.072 Uiso 1 1 calc R U . . .
C13 C 0.7562(3) 0.58347(9) 0.4985(2) 0.0414(7) Uani 1 1 d . . . . .
C14 C 0.8367(4) 0.59170(14) 0.5931(3) 0.0709(11) Uani 1 1 d . . . . .
H14 H 0.790508 0.604232 0.648929 0.085 Uiso 1 1 calc R U . . .
C15 C 0.9841(4) 0.58161(15) 0.6059(4) 0.0822(12) Uani 1 1 d . . . . .
H15 H 1.037001 0.586928 0.670167 0.099 Uiso 1 1 calc R U . . .
C16 C 1.0522(4) 0.56371(14) 0.5235(4) 0.0782(12) Uani 1 1 d . . . . .
H16 H 1.152299 0.557558 0.531248 0.094 Uiso 1 1 calc R U . . .
C17 C 0.9754(4) 0.55490(13) 0.4309(3) 0.0718(11) Uani 1 1 d . . . . .
H17 H 1.022416 0.542268 0.375678 0.086 Uiso 1 1 calc R U . . .
C18 C 0.8264(3) 0.56459(11) 0.4177(3) 0.0542(8) Uani 1 1 d . . . . .
H18 H 0.773977 0.558252 0.353804 0.065 Uiso 1 1 calc R U . . .
C19 C 0.2315(3) 0.73055(10) 0.6141(2) 0.0399(7) Uani 1 1 d . . . . .
C20 C 0.1058(3) 0.70461(13) 0.6199(3) 0.0629(9) Uani 1 1 d . . . . .
H20 H 0.110846 0.676976 0.655362 0.075 Uiso 1 1 calc R U . . .
C21 C -0.0259(4) 0.71951(17) 0.5736(3) 0.0800(12) Uani 1 1 d . . . . .
H21 H -0.109824 0.701945 0.577711 0.096 Uiso 1 1 calc R U . . .
C22 C -0.0343(4) 0.75994(17) 0.5215(3) 0.0820(13) Uani 1 1 d . . . . .
H22 H -0.124560 0.770138 0.491640 0.098 Uiso 1 1 calc R U . . .
C23 C 0.0878(4) 0.78547(14) 0.5128(3) 0.0770(11) Uani 1 1 d . . . . .
H23 H 0.081772 0.812663 0.475535 0.092 Uiso 1 1 calc R U . . .
C24 C 0.2220(4) 0.77077(12) 0.5599(3) 0.0610(9) Uani 1 1 d . . . . .
H24 H 0.305700 0.788348 0.554655 0.073 Uiso 1 1 calc R U . . .
C25 C 0.5047(3) 0.75590(9) 0.7255(2) 0.0394(6) Uani 1 1 d . . . . .
C26 C 0.4346(4) 0.78938(11) 0.7796(3) 0.0600(9) Uani 1 1 d . . . . .
H26 H 0.333420 0.788434 0.783336 0.072 Uiso 1 1 calc R U . . .
C27 C 0.5161(5) 0.82414(13) 0.8280(3) 0.0791(12) Uani 1 1 d . . . . .
H27 H 0.469457 0.846598 0.864360 0.095 Uiso 1 1 calc R U . . .
C28 C 0.6643(5) 0.82573(14) 0.8227(3) 0.0825(13) Uani 1 1 d . . . . .
H28 H 0.718180 0.849319 0.855300 0.099 Uiso 1 1 calc R U . . .
C29 C 0.7342(4) 0.79303(14) 0.7700(3) 0.0772(12) Uani 1 1 d . . . . .
H29 H 0.835559 0.794116 0.767345 0.093 Uiso 1 1 calc R U . . .
C30 C 0.6542(3) 0.75810(11) 0.7202(3) 0.0551(8) Uani 1 1 d . . . . .
H30 H 0.701815 0.736083 0.683055 0.066 Uiso 1 1 calc R U . . .
C31 C 0.0662(3) 0.43040(10) 0.9269(2) 0.0475(7) Uani 1 1 d . . . . .
H31 H -0.002918 0.434364 0.870020 0.057 Uiso 1 1 calc R U . . .
C32 C 0.1759(3) 0.46183(10) 0.9448(2) 0.0427(7) Uani 1 1 d . . . . .
C33 C 0.2815(4) 0.45585(10) 1.0307(2) 0.0511(8) Uani 1 1 d . . . . .
H33 H 0.357131 0.476819 1.042555 0.061 Uiso 1 1 calc R U . . .
C34 C 0.2733(4) 0.41950(10) 1.0963(2) 0.0554(8) Uani 1 1 d . . . . .
H34 H 0.343119 0.416143 1.153008 0.066 Uiso 1 1 calc R U . . .
C35 C 0.1501(4) 0.34821(11) 1.1448(3) 0.0616(9) Uani 1 1 d . . . . .
H35 H 0.218184 0.344006 1.202217 0.074 Uiso 1 1 calc R U . . .
C36 C 0.0427(4) 0.31741(11) 1.1247(3) 0.0650(10) Uani 1 1 d . . . . .
H36 H 0.036667 0.292492 1.169016 0.078 Uiso 1 1 calc R U . . .
C37 C -0.0597(4) 0.32230(11) 1.0384(3) 0.0626(10) Uani 1 1 d . . . . .
H37 H -0.132496 0.300506 1.025217 0.075 Uiso 1 1 calc R U . . .
C38 C -0.0538(3) 0.35879(11) 0.9732(3) 0.0553(8) Uani 1 1 d . . . . .
H38 H -0.122336 0.361668 0.915664 0.066 Uiso 1 1 calc R U . . .
C39 C 0.0556(3) 0.39234(9) 0.9923(2) 0.0428(7) Uani 1 1 d . . . . .
C40 C 0.1610(4) 0.38697(10) 1.0797(2) 0.0474(7) Uani 1 1 d . . . . .
C41 C 0.1814(3) 0.49985(10) 0.8694(2) 0.0474(7) Uani 1 1 d . . . . .

loop_
_atom_site_aniso_label
_atom_site_aniso_U_11
_atom_site_aniso_U_22
_atom_site_aniso_U_33
_atom_site_aniso_U_23
_atom_site_aniso_U_13
_atom_site_aniso_U_12
Ni1 0.03502(19) 0.02870(18) 0.03278(19) -0.00035(14) 0.00472(14) 0.00104(14)
Cl1 0.0573(5) 0.0422(4) 0.0498(4) 0.0089(3) 0.0126(4) -0.0051(3)
P1 0.0415(4) 0.0330(4) 0.0326(4) -0.0024(3) 0.0053(3) 0.0030(3)
P2 0.0377(4) 0.0289(4) 0.0351(4) -0.0016(3) 0.0053(3) 0.0009(3)
O1 0.0618(13) 0.0310(10) 0.0422(11) -0.0047(9) 0.0152(10) 0.0006(9)
O2 0.0611(12) 0.0305(10) 0.0373(11) -0.0019(8) 0.0132(9) 0.0036(9)
O3 0.0615(13) 0.0426(11) 0.0366(11) 0.0069(9) 0.0021(9) -0.0150(10)
O4 0.0712(16) 0.0871(19) 0.0714(17) 0.0398(15) -0.0237(13) -0.0273(14)
C1 0.0364(14) 0.0376(15) 0.0330(14) -0.0021(12) 0.0015(11) 0.0001(12)
C2 0.0342(14) 0.0322(14) 0.0332(14) 0.0001(11) 0.0012(11) 0.0010(11)
C3 0.0400(15) 0.0301(14) 0.0327(14) -0.0003(11) 0.0014(12) -0.0010(11)
C4 0.0483(16) 0.0384(16) 0.0316(14) -0.0017(12) 0.0070(12) -0.0003(13)
C5 0.0430(16) 0.0401(16) 0.0357(15) 0.0076(12) 0.0004(12) -0.0081(12)
C6 0.0483(16) 0.0290(14) 0.0393(15) 0.0000(12) -0.0012(13) -0.0034(12)
C7 0.0424(15) 0.0396(16) 0.0377(15) -0.0060(12) -0.0003(12) 0.0104(13)
C8 0.0445(17) 0.0553(19) 0.057(2) -0.0109(16) 0.0018(15) 0.0076(15)
C9 0.064(2) 0.074(3) 0.070(3) -0.023(2) -0.022(2) 0.0084(19)
C10 0.101(3) 0.076(3) 0.056(2) -0.020(2) -0.028(2) 0.028(2)
C11 0.121(4) 0.073(3) 0.041(2) 0.0003(19) -0.002(2) 0.016(3)
C12 0.077(2) 0.058(2) 0.0434(19) -0.0005(16) 0.0001(17) -0.0007(18)
C13 0.0427(16) 0.0352(15) 0.0456(17) -0.0012(13) -0.0003(13) 0.0021(12)
C14 0.062(2) 0.093(3) 0.054(2) -0.016(2) -0.0124(18) 0.019(2)
C15 0.068(3) 0.092(3) 0.081(3) -0.006(2) -0.034(2) 0.011(2)
C16 0.047(2) 0.072(3) 0.112(4) 0.000(2) -0.014(2) 0.0127(19)
C17 0.046(2) 0.078(3) 0.092(3) -0.016(2) 0.013(2) 0.0126(18)
C18 0.0469(18) 0.056(2) 0.059(2) -0.0128(16) 0.0040(15) 0.0035(15)
C19 0.0352(15) 0.0479(17) 0.0372(15) -0.0029(13) 0.0072(12) 0.0046(12)
C20 0.0456(19) 0.073(2) 0.071(2) 0.0108(19) 0.0062(17) -0.0038(17)
C21 0.039(2) 0.112(4) 0.088(3) 0.008(3) 0.0025(19) -0.001(2)
C22 0.044(2) 0.120(4) 0.081(3) 0.000(3) -0.0032(19) 0.028(2)
C23 0.070(3) 0.080(3) 0.079(3) 0.023(2) -0.003(2) 0.020(2)
C24 0.0474(18) 0.065(2) 0.070(2) 0.0185(18) 0.0012(17) 0.0049(16)
C25 0.0457(16) 0.0322(14) 0.0398(16) -0.0004(12) 0.0008(13) -0.0003(12)
C26 0.068(2) 0.0488(19) 0.063(2) -0.0151(17) 0.0096(17) -0.0032(16)
C27 0.109(3) 0.051(2) 0.078(3) -0.027(2) 0.011(2) -0.011(2)
C28 0.106(3) 0.058(2) 0.081(3) -0.011(2) -0.014(3) -0.031(2)
C29 0.062(2) 0.073(3) 0.093(3) 0.000(2) -0.018(2) -0.021(2)
C30 0.0474(18) 0.0517(19) 0.065(2) -0.0009(16) -0.0019(16) -0.0018(15)
C31 0.0463(17) 0.0477(18) 0.0472(18) 0.0043(14) -0.0043(14) -0.0052(14)
C32 0.0500(17) 0.0390(16) 0.0393(16) 0.0029(13) 0.0039(13) -0.0062(13)
C33 0.063(2) 0.0450(18) 0.0443(17) 0.0015(14) -0.0046(15) -0.0160(15)
C34 0.073(2) 0.0462(18) 0.0442(18) 0.0055(15) -0.0140(16) -0.0130(16)
C35 0.098(3) 0.0438(19) 0.0432(18) 0.0039(15) 0.0078(18) -0.0056(18)
C36 0.094(3) 0.0421(19) 0.062(2) 0.0070(17) 0.024(2) -0.0059(19)
C37 0.063(2) 0.0367(18) 0.091(3) -0.0020(18) 0.028(2) -0.0102(16)
C38 0.0473(18) 0.0474(19) 0.072(2) -0.0038(17) 0.0075(16) -0.0056(15)
C39 0.0447(16) 0.0373(16) 0.0476(17) -0.0010(13) 0.0108(14) -0.0049(13)
C40 0.067(2) 0.0383(16) 0.0369(16) 0.0000(13) 0.0068(14) -0.0030(14)
C41 0.0516(18) 0.0457(18) 0.0446(18) 0.0065(14) 0.0020(15) -0.0061(14)

loop_
_atom_type_symbol
_atom_type_description
_atom_type_scat_dispersion_real
_atom_type_scat_dispersion_imag
_atom_type_scat_source
C C 0.0033 0.0016 'International Tables Vol C Tables 4.2.6.8 and 6.1.1.4'
H H 0.0000 0.0000 'International Tables Vol C Tables 4.2.6.8 and 6.1.1.4'
O O 0.0106 0.0060 'International Tables Vol C Tables 4.2.6.8 and 6.1.1.4'
P P 0.1023 0.0942 'International Tables Vol C Tables 4.2.6.8 and 6.1.1.4'
Cl Cl 0.1484 0.1585 'International Tables Vol C Tables 4.2.6.8 and 6.1.1.4'
Ni Ni 0.3393 1.1124 'International Tables Vol C Tables 4.2.6.8 and 6.1.1.4'

loop_
_geom_angle_atom_site_label_1
_geom_angle_atom_site_label_2
_geom_angle_atom_site_label_3
_geom_angle
_geom_angle_site_symmetry_1
_geom_angle_site_symmetry_3
_geom_angle_publ_flag
C2 Ni1 P1 82.28(8) . . ?
C2 Ni1 P2 81.91(8) . . ?
P1 Ni1 P2 163.83(3) . . ?
C2 Ni1 Cl1 176.79(8) . . ?
P1 Ni1 Cl1 95.03(3) . . ?
P2 Ni1 Cl1 100.87(3) . . ?
O1 P1 C7 102.36(12) . . ?
O1 P1 C13 102.37(12) . . ?
C7 P1 C13 107.17(13) . . ?
O1 P1 Ni1 106.29(7) . . ?
C7 P1 Ni1 119.32(9) . . ?
C13 P1 Ni1 116.92(10) . . ?
O2 P2 C25 102.96(12) . . ?
O2 P2 C19 102.16(12) . . ?
C25 P2 C19 105.94(13) . . ?
O2 P2 Ni1 105.57(7) . . ?
C25 P2 Ni1 123.48(10) . . ?
C19 P2 Ni1 114.10(9) . . ?
C1 O1 P1 111.13(16) . . ?
C3 O2 P2 111.71(16) . . ?
C41 O3 C5 117.0(2) . . ?
C6 C1 C2 123.5(2) . . ?
C6 C1 O1 118.4(2) . . ?
C2 C1 O1 118.1(2) . . ?
C1 C2 C3 115.8(2) . . ?
C1 C2 Ni1 121.8(2) . . ?
C3 C2 Ni1 122.31(19) . . ?
O2 C3 C4 119.2(2) . . ?
O2 C3 C2 117.5(2) . . ?
C4 C3 C2 123.3(2) . . ?
C5 C4 C3 117.1(2) . . ?
C5 C4 H4 121.5 . . ?
C3 C4 H4 121.5 . . ?
C6 C5 C4 123.0(3) . . ?
C6 C5 O3 118.2(2) . . ?
C4 C5 O3 118.6(2) . . ?
C5 C6 C1 117.3(2) . . ?
C5 C6 H6 121.3 . . ?
C1 C6 H6 121.3 . . ?
C12 C7 C8 119.4(3) . . ?
C12 C7 P1 119.4(2) . . ?
C8 C7 P1 121.1(2) . . ?
C9 C8 C7 120.0(3) . . ?
C9 C8 H8 120.0 . . ?
C7 C8 H8 120.0 . . ?
C10 C9 C8 120.1(4) . . ?
C10 C9 H9 120.0 . . ?
C8 C9 H9 120.0 . . ?
C9 C10 C11 121.1(4) . . ?
C9 C10 H10 119.5 . . ?
C11 C10 H10 119.5 . . ?
C10 C11 C12 119.8(4) . . ?
C10 C11 H11 120.1 . . ?
C12 C11 H11 120.1 . . ?
C11 C12 C7 119.8(3) . . ?
C11 C12 H12 120.1 . . ?
C7 C12 H12 120.1 . . ?
C18 C13 C14 118.5(3) . . ?
C18 C13 P1 125.1(2) . . ?
C14 C13 P1 116.4(2) . . ?
C15 C14 C13 120.9(4) . . ?
C15 C14 H14 119.6 . . ?
C13 C14 H14 119.6 . . ?
C16 C15 C14 119.5(4) . . ?
C16 C15 H15 120.3 . . ?
C14 C15 H15 120.3 . . ?
C17 C16 C15 120.5(3) . . ?
C17 C16 H16 119.7 . . ?
C15 C16 H16 119.7 . . ?
C16 C17 C18 120.3(4) . . ?
C16 C17 H17 119.8 . . ?
C18 C17 H17 119.8 . . ?
C13 C18 C17 120.3(3) . . ?
C13 C18 H18 119.9 . . ?
C17 C18 H18 119.9 . . ?
C24 C19 C20 118.9(3) . . ?
C24 C19 P2 121.6(2) . . ?
C20 C19 P2 119.3(2) . . ?
C21 C20 C19 120.3(4) . . ?
C21 C20 H20 119.9 . . ?
C19 C20 H20 119.9 . . ?
C22 C21 C20 120.3(4) . . ?
C22 C21 H21 119.9 . . ?
C20 C21 H21 119.9 . . ?
C23 C22 C21 120.5(4) . . ?
C23 C22 H22 119.7 . . ?
C21 C22 H22 119.7 . . ?
C22 C23 C24 119.7(4) . . ?
C22 C23 H23 120.2 . . ?
C24 C23 H23 120.2 . . ?
C19 C24 C23 120.3(3) . . ?
C19 C24 H24 119.8 . . ?
C23 C24 H24 119.8 . . ?
C30 C25 C26 119.3(3) . . ?
C30 C25 P2 119.3(2) . . ?
C26 C25 P2 121.3(2) . . ?
C27 C26 C25 119.6(3) . . ?
C27 C26 H26 120.2 . . ?
C25 C26 H26 120.2 . . ?
C28 C27 C26 120.5(4) . . ?
C28 C27 H27 119.8 . . ?
C26 C27 H27 119.8 . . ?
C29 C28 C27 120.4(4) . . ?
C29 C28 H28 119.8 . . ?
C27 C28 H28 119.8 . . ?
C28 C29 C30 120.0(4) . . ?
C28 C29 H29 120.0 . . ?
C30 C29 H29 120.0 . . ?
C25 C30 C29 120.2(3) . . ?
C25 C30 H30 119.9 . . ?
C29 C30 H30 119.9 . . ?
C32 C31 C39 121.6(3) . . ?
C32 C31 H31 119.2 . . ?
C39 C31 H31 119.2 . . ?
C31 C32 C33 119.5(3) . . ?
C31 C32 C41 117.7(3) . . ?
C33 C32 C41 122.8(3) . . ?
C34 C33 C32 120.4(3) . . ?
C34 C33 H33 119.8 . . ?
C32 C33 H33 119.8 . . ?
C33 C34 C40 121.1(3) . . ?
C33 C34 H34 119.5 . . ?
C40 C34 H34 119.5 . . ?
C36 C35 C40 120.9(3) . . ?
C36 C35 H35 119.5 . . ?
C40 C35 H35 119.5 . . ?
C35 C36 C37 121.0(3) . . ?
C35 C36 H36 119.5 . . ?
C37 C36 H36 119.5 . . ?
C38 C37 C36 120.4(3) . . ?
C38 C37 H37 119.8 . . ?
C36 C37 H37 119.8 . . ?
C37 C38 C39 120.6(3) . . ?
C37 C38 H38 119.7 . . ?
C39 C38 H38 119.7 . . ?
C31 C39 C38 122.5(3) . . ?
C31 C39 C40 118.6(3) . . ?
C38 C39 C40 118.9(3) . . ?
C34 C40 C35 122.9(3) . . ?
C34 C40 C39 118.9(3) . . ?
C35 C40 C39 118.2(3) . . ?
O4 C41 O3 122.2(3) . . ?
O4 C41 C32 125.7(3) . . ?
O3 C41 C32 112.1(2) . . ?

loop_
_geom_bond_atom_site_label_1
_geom_bond_atom_site_label_2
_geom_bond_distance
_geom_bond_site_symmetry_2
_geom_bond_publ_flag
Ni1 C2 1.880(3) . ?
Ni1 P1 2.1533(8) . ?
Ni1 P2 2.1680(7) . ?
Ni1 Cl1 2.1829(8) . ?
P1 O1 1.648(2) . ?
P1 C7 1.801(3) . ?
P1 C13 1.806(3) . ?
P2 O2 1.6553(19) . ?
P2 C25 1.796(3) . ?
P2 C19 1.801(3) . ?
O1 C1 1.392(3) . ?
O2 C3 1.385(3) . ?
O3 C41 1.359(3) . ?
O3 C5 1.408(3) . ?
O4 C41 1.191(3) . ?
C1 C6 1.382(4) . ?
C1 C2 1.387(4) . ?
C2 C3 1.394(4) . ?
C3 C4 1.385(4) . ?
C4 C5 1.377(4) . ?
C4 H4 0.9300 . ?
C5 C6 1.376(4) . ?
C6 H6 0.9300 . ?
C7 C12 1.387(4) . ?
C7 C8 1.388(4) . ?
C8 C9 1.384(5) . ?
C8 H8 0.9300 . ?
C9 C10 1.355(6) . ?
C9 H9 0.9300 . ?
C10 C11 1.372(6) . ?
C10 H10 0.9300 . ?
C11 C12 1.386(5) . ?
C11 H11 0.9300 . ?
C12 H12 0.9300 . ?
C13 C18 1.371(4) . ?
C13 C14 1.383(4) . ?
C14 C15 1.377(5) . ?
C14 H14 0.9300 . ?
C15 C16 1.367(6) . ?
C15 H15 0.9300 . ?
C16 C17 1.348(5) . ?
C16 H16 0.9300 . ?
C17 C18 1.388(4) . ?
C17 H17 0.9300 . ?
C18 H18 0.9300 . ?
C19 C24 1.370(4) . ?
C19 C20 1.386(4) . ?
C20 C21 1.370(5) . ?
C20 H20 0.9300 . ?
C21 C22 1.362(6) . ?
C21 H21 0.9300 . ?
C22 C23 1.357(6) . ?
C22 H22 0.9300 . ?
C23 C24 1.392(5) . ?
C23 H23 0.9300 . ?
C24 H24 0.9300 . ?
C25 C30 1.374(4) . ?
C25 C26 1.388(4) . ?
C26 C27 1.381(5) . ?
C26 H26 0.9300 . ?
C27 C28 1.362(6) . ?
C27 H27 0.9300 . ?
C28 C29 1.360(6) . ?
C28 H28 0.9300 . ?
C29 C30 1.386(5) . ?
C29 H29 0.9300 . ?
C30 H30 0.9300 . ?
C31 C32 1.370(4) . ?
C31 C39 1.404(4) . ?
C31 H31 0.9300 . ?
C32 C33 1.411(4) . ?
C32 C41 1.478(4) . ?
C33 C34 1.363(4) . ?
C33 H33 0.9300 . ?
C34 C40 1.408(4) . ?
C34 H34 0.9300 . ?
C35 C36 1.346(5) . ?
C35 C40 1.419(4) . ?
C35 H35 0.9300 . ?
C36 C37 1.393(5) . ?
C36 H36 0.9300 . ?
C37 C38 1.361(5) . ?
C37 H37 0.9300 . ?
C38 C39 1.413(4) . ?
C38 H38 0.9300 . ?
C39 C40 1.422(4) . ?

loop_
_geom_torsion_atom_site_label_1
_geom_torsion_atom_site_label_2
_geom_torsion_atom_site_label_3
_geom_torsion_atom_site_label_4
_geom_torsion
_geom_torsion_site_symmetry_1
_geom_torsion_site_symmetry_2
_geom_torsion_site_symmetry_3
_geom_torsion_site_symmetry_4
_geom_torsion_publ_flag
C7 P1 O1 C1 -132.22(18) . . . . ?
C13 P1 O1 C1 116.83(18) . . . . ?
Ni1 P1 O1 C1 -6.33(18) . . . . ?
C25 P2 O2 C3 -140.37(18) . . . . ?
C19 P2 O2 C3 109.88(19) . . . . ?
Ni1 P2 O2 C3 -9.70(18) . . . . ?
P1 O1 C1 C6 -173.9(2) . . . . ?
P1 O1 C1 C2 5.5(3) . . . . ?
C6 C1 C2 C3 -1.0(4) . . . . ?
O1 C1 C2 C3 179.6(2) . . . . ?
C6 C1 C2 Ni1 177.8(2) . . . . ?
O1 C1 C2 Ni1 -1.6(3) . . . . ?
P1 Ni1 C2 C1 -2.1(2) . . . . ?
P2 Ni1 C2 C1 174.5(2) . . . . ?
P1 Ni1 C2 C3 176.6(2) . . . . ?
P2 Ni1 C2 C3 -6.8(2) . . . . ?
P2 O2 C3 C4 -173.8(2) . . . . ?
P2 O2 C3 C2 5.8(3) . . . . ?
C1 C2 C3 O2 -179.0(2) . . . . ?
Ni1 C2 C3 O2 2.3(3) . . . . ?
C1 C2 C3 C4 0.6(4) . . . . ?
Ni1 C2 C3 C4 -178.2(2) . . . . ?
O2 C3 C4 C5 179.6(2) . . . . ?
C2 C3 C4 C5 0.0(4) . . . . ?
C3 C4 C5 C6 -0.3(4) . . . . ?
C3 C4 C5 O3 174.9(2) . . . . ?
C41 O3 C5 C6 -69.7(3) . . . . ?
C41 O3 C5 C4 114.9(3) . . . . ?
C4 C5 C6 C1 0.0(4) . . . . ?
O3 C5 C6 C1 -175.2(2) . . . . ?
C2 C1 C6 C5 0.7(4) . . . . ?
O1 C1 C6 C5 -179.9(2) . . . . ?
O1 P1 C7 C12 -171.8(2) . . . . ?
C13 P1 C7 C12 -64.5(3) . . . . ?
Ni1 P1 C7 C12 71.3(3) . . . . ?
O1 P1 C7 C8 11.4(3) . . . . ?
C13 P1 C7 C8 118.7(2) . . . . ?
Ni1 P1 C7 C8 -105.5(2) . . . . ?
C12 C7 C8 C9 0.4(4) . . . . ?
P1 C7 C8 C9 177.2(2) . . . . ?
C7 C8 C9 C10 0.3(5) . . . . ?
C8 C9 C10 C11 -0.3(6) . . . . ?
C9 C10 C11 C12 -0.3(6) . . . . ?
C10 C11 C12 C7 1.0(6) . . . . ?
C8 C7 C12 C11 -1.0(5) . . . . ?
P1 C7 C12 C11 -177.9(3) . . . . ?
O1 P1 C13 C18 103.7(3) . . . . ?
C7 P1 C13 C18 -3.6(3) . . . . ?
Ni1 P1 C13 C18 -140.7(2) . . . . ?
O1 P1 C13 C14 -73.5(3) . . . . ?
C7 P1 C13 C14 179.3(3) . . . . ?
Ni1 P1 C13 C14 42.2(3) . . . . ?
C18 C13 C14 C15 0.6(6) . . . . ?
P1 C13 C14 C15 177.9(3) . . . . ?
C13 C14 C15 C16 0.8(7) . . . . ?
C14 C15 C16 C17 -1.6(7) . . . . ?
C15 C16 C17 C18 1.0(6) . . . . ?
C14 C13 C18 C17 -1.2(5) . . . . ?
P1 C13 C18 C17 -178.3(3) . . . . ?
C16 C17 C18 C13 0.4(6) . . . . ?
O2 P2 C19 C24 150.2(3) . . . . ?
C25 P2 C19 C24 42.8(3) . . . . ?
Ni1 P2 C19 C24 -96.4(3) . . . . ?
O2 P2 C19 C20 -35.3(3) . . . . ?
C25 P2 C19 C20 -142.8(3) . . . . ?
Ni1 P2 C19 C20 78.1(3) . . . . ?
C24 C19 C20 C21 -1.1(5) . . . . ?
P2 C19 C20 C21 -175.6(3) . . . . ?
C19 C20 C21 C22 0.0(6) . . . . ?
C20 C21 C22 C23 1.5(7) . . . . ?
C21 C22 C23 C24 -1.7(7) . . . . ?
C20 C19 C24 C23 0.8(5) . . . . ?
P2 C19 C24 C23 175.2(3) . . . . ?
C22 C23 C24 C19 0.6(6) . . . . ?
O2 P2 C25 C30 108.9(3) . . . . ?
C19 P2 C25 C30 -144.2(2) . . . . ?
Ni1 P2 C25 C30 -9.9(3) . . . . ?
O2 P2 C25 C26 -68.1(3) . . . . ?
C19 P2 C25 C26 38.8(3) . . . . ?
Ni1 P2 C25 C26 173.0(2) . . . . ?
C30 C25 C26 C27 -0.5(5) . . . . ?
P2 C25 C26 C27 176.5(3) . . . . ?
C25 C26 C27 C28 0.1(6) . . . . ?
C26 C27 C28 C29 -0.2(7) . . . . ?
C27 C28 C29 C30 0.8(7) . . . . ?
C26 C25 C30 C29 1.1(5) . . . . ?
P2 C25 C30 C29 -176.0(3) . . . . ?
C28 C29 C30 C25 -1.2(6) . . . . ?
C39 C31 C32 C33 0.3(5) . . . . ?
C39 C31 C32 C41 177.7(3) . . . . ?
C31 C32 C33 C34 -1.1(5) . . . . ?
C41 C32 C33 C34 -178.3(3) . . . . ?
C32 C33 C34 C40 0.6(5) . . . . ?
C40 C35 C36 C37 1.0(5) . . . . ?
C35 C36 C37 C38 -0.7(5) . . . . ?
C36 C37 C38 C39 -0.3(5) . . . . ?
C32 C31 C39 C38 -177.9(3) . . . . ?
C32 C31 C39 C40 0.7(5) . . . . ?
C37 C38 C39 C31 179.7(3) . . . . ?
C37 C38 C39 C40 1.0(5) . . . . ?
C33 C34 C40 C35 178.7(3) . . . . ?
C33 C34 C40 C39 0.4(5) . . . . ?
C36 C35 C40 C34 -178.5(3) . . . . ?
C36 C35 C40 C39 -0.2(5) . . . . ?
C31 C39 C40 C34 -1.1(4) . . . . ?
C38 C39 C40 C34 177.6(3) . . . . ?
C31 C39 C40 C35 -179.5(3) . . . . ?
C38 C39 C40 C35 -0.8(4) . . . . ?
C5 O3 C41 O4 -13.4(4) . . . . ?
C5 O3 C41 C32 165.1(2) . . . . ?
C31 C32 C41 O4 1.0(5) . . . . ?
C33 C32 C41 O4 178.3(3) . . . . ?
C31 C32 C41 O3 -177.5(3) . . . . ?
C33 C32 C41 O3 -0.2(4) . . . . ?
